data_7156613
loop_
_publ_author_name
'McCaw, Patrick G.'
'Khandavilli, U. B. Rao'
'Lawrence, Simon E.'
'Maguire, Anita R.'
'Collins, Stuart G.'

_publ_section_title
;
 Synthesis of 1,2,5-oxathiazole-S-oxides by 1,3-dipolar cycloadditions of
 nitrile oxides to \a-oxo sulfines.
;
_journal_issue 3
_journal_name_full 'Organic &amp; biomolecular chemistry'
_journal_page_first 622
_journal_page_last 638
_journal_paper_doi 10.1039/c8ob02691b
_journal_volume 17
_journal_year 2019
_chemical_formula_moiety 'C20 H19 N O3 S'
_chemical_formula_sum 'C20 H19 N O3 S'
_chemical_formula_weight 353.42
_space_group_crystal_system monoclinic
_space_group_IT_number 14
_space_group_name_Hall '-P 2ybc'
_space_group_name_H-M_alt 'P 1 21/c 1'
_symmetry_space_group_name_Hall '-P 2ybc'
_symmetry_space_group_name_H-M 'P 1 21/c 1'
_atom_sites_solution_hydrogens geom
_audit_update_record
;
2018-10-26 deposited with the CCDC.
2018-12-12 downloaded from the CCDC.
;
_cell_angle_alpha 90
_cell_angle_beta 107.1060(10)
_cell_angle_gamma 90
_cell_formula_units_Z 4
_cell_length_a 11.0131(2)
_cell_length_b 11.9246(2)
_cell_length_c 14.5681(3)
_cell_measurement_reflns_used 9859
_cell_measurement_temperature 296.(2)
_cell_measurement_theta_max 66.8361
_cell_measurement_theta_min 3.1740
_cell_volume 1828.55(6)
_computing_cell_refinement 'SAINT V8.34A (Bruker AXS Inc., 2013)'
_computing_data_collection 'Bruker Instrument Service v2013.12.0.0'
_computing_data_reduction 'SAINT V8.34A (Bruker AXS Inc., 2013)'
_computing_structure_refinement 'SHELXL-2014/6 (Sheldrick, 2014)'
_diffrn_ambient_temperature 296.(2)
_diffrn_detector_area_resol_mean 8.3333
_diffrn_measured_fraction_theta_full 0.964
_diffrn_measured_fraction_theta_max 0.964
_diffrn_measurement_device_type 'Bruker ACS Kappa APEX II DUO diffractometer'
_diffrn_measurement_method '\w and \f scans'
_diffrn_radiation_monochromator 'Incoatec Montel Multilayer Mirror'
_diffrn_radiation_type CuK\a
_diffrn_radiation_wavelength 1.54178
_diffrn_reflns_av_R_equivalents 0.0256
_diffrn_reflns_av_unetI/netI 0.0144
_diffrn_reflns_limit_h_max 13
_diffrn_reflns_limit_h_min -13
_diffrn_reflns_limit_k_max 11
_diffrn_reflns_limit_k_min -14
_diffrn_reflns_limit_l_max 17
_diffrn_reflns_limit_l_min -17
_diffrn_reflns_number 22017
_diffrn_reflns_theta_full 67.22
_diffrn_reflns_theta_max 67.22
_diffrn_reflns_theta_min 4.88
_diffrn_source 'Incoatec Microfocus X-ray Source I\mS'
_diffrn_source_type Microfocus
_exptl_absorpt_coefficient_mu 1.721
_exptl_absorpt_correction_T_max 0.75
_exptl_absorpt_correction_T_min 0.66
_exptl_absorpt_correction_type multi-scan
_exptl_absorpt_process_details 'SADABS V2014/4 (Bruker AXS Inc.)'
_exptl_crystal_colour 'clear colourless'
_exptl_crystal_density_diffrn 1.284
_exptl_crystal_density_method 'not measured'
_exptl_crystal_description block
_exptl_crystal_F_000 744
_exptl_crystal_size_max 0.421
_exptl_crystal_size_mid 0.315
_exptl_crystal_size_min 0.196
_refine_diff_density_max 0.413
_refine_diff_density_min -0.430
_refine_ls_extinction_method none
_refine_ls_goodness_of_fit_ref 1.060
_refine_ls_hydrogen_treatment constr
_refine_ls_matrix_type full
_refine_ls_number_parameters 255
_refine_ls_number_reflns 3172
_refine_ls_number_restraints 72
_refine_ls_restrained_S_all 1.215
_refine_ls_R_factor_all 0.0562
_refine_ls_R_factor_gt 0.0549
_refine_ls_shift/su_max 0.000
_refine_ls_shift/su_mean 0.000
_refine_ls_structure_factor_coef Fsqd
_refine_ls_weighting_details 'w=1/[\s^2^(Fo^2^)+(0.0887P)^2^+0.8268P] where P=(Fo^2^+2Fc^2^)/3'
_refine_ls_weighting_scheme calc
_refine_ls_wR_factor_gt 0.1588
_refine_ls_wR_factor_ref 0.1600
_reflns_number_gt 3041
_reflns_number_total 3172
_reflns_threshold_expression 'I > 2\s(I)'
_cod_data_source_file c8ob02691b2.cif
_cod_data_source_block I_CCDC1
_cod_depositor_comments 'Adding full bibliography for 7156612--7156616.cif.'
_cod_database_code 7156613

loop_
_space_group_symop_operation_xyz
'x, y, z'
'-x, y+1/2, -z+1/2'
'-x, -y, -z'
'x, -y-1/2, z-1/2'

loop_
_atom_site_type_symbol
_atom_site_label
_atom_site_fract_x
_atom_site_fract_y
_atom_site_fract_z
_atom_site_U_iso_or_equiv
_atom_site_adp_type
_atom_site_calc_flag
_atom_site_refinement_flags_adp
_atom_site_refinement_flags_occupancy
_atom_site_refinement_flags_posn
_atom_site_occupancy
_atom_site_disorder_assembly
_atom_site_disorder_group
O O1 0.41964(19) 0.78572(18) 0.49732(12) 0.0785(6) Uani d . . . 1.0 . .
N N5 0.3296(2) 0.71608(19) 0.52498(14) 0.0690(6) Uani d . . . 1.0 . .
C C3 0.3449(2) 0.72514(18) 0.61523(15) 0.0522(5) Uani d . . . 1.0 . .
C C4 0.4502(2) 0.79876(18) 0.67220(15) 0.0495(5) Uani d . . . 1.0 . .
S S2 0.49018(6) 0.88032(5) 0.57660(5) 0.0661(3) Uani d . . . 1.0 . .
C C6 0.2635(2) 0.65840(18) 0.65886(15) 0.0511(5) Uani d . . . 1.0 . .
C C7 0.1457(2) 0.6202(2) 0.60385(18) 0.0617(6) Uani d . . . 1.0 . .
H H7 0.1159 0.6399 0.5393 0.074 Uiso calc U . R 1.0 . .
C C8 0.0722(2) 0.5535(2) 0.6434(2) 0.0671(6) Uani d . . . 1.0 . .
H H8 -0.006 0.5284 0.6046 0.08 Uiso calc U . R 1.0 . .
C C9 0.1116(2) 0.52245(19) 0.73982(18) 0.0600(6) Uani d . . D 1.0 . .
C C10 0.2296(2) 0.5622(2) 0.79431(18) 0.0632(6) Uani d . . . 1.0 . .
H H10 0.2591 0.5434 0.859 0.076 Uiso calc U . R 1.0 . .
C C11 0.3036(2) 0.6285(2) 0.75510(16) 0.0578(6) Uani d . . . 1.0 . .
H H11 0.3819 0.6536 0.7937 0.069 Uiso calc U . R 1.0 . .
C C12 0.0296(2) 0.4492(2) 0.78306(19) 0.0760(8) Uani d . . D 1.0 . .
C C13A 0.0631(7) 0.4698(8) 0.8922(2) 0.124(3) Uani d U P D 0.531(7) A 1
H H13A 0.0109 0.4231 0.9188 0.186 Uiso calc U P R 0.531(7) A 1
H H13B 0.1509 0.452 0.922 0.186 Uiso calc U P R 0.531(7) A 1
H H13C 0.0484 0.5471 0.9039 0.186 Uiso calc U P R 0.531(7) A 1
C C14A 0.0633(8) 0.3252(2) 0.7740(7) 0.118(3) Uani d U P D 0.531(7) A 1
H H14A 0.0117 0.2786 0.8012 0.177 Uiso calc U P R 0.531(7) A 1
H H14B 0.0479 0.3066 0.7074 0.177 Uiso calc U P R 0.531(7) A 1
H H14C 0.1513 0.3131 0.8076 0.177 Uiso calc U P R 0.531(7) A 1
C C15A -0.1116(2) 0.4740(9) 0.7363(7) 0.139(4) Uani d U P D 0.531(7) A 1
H H15A -0.1617 0.4269 0.7646 0.209 Uiso calc U P R 0.531(7) A 1
H H15B -0.1285 0.5513 0.7465 0.209 Uiso calc U P R 0.531(7) A 1
H H15C -0.1332 0.4593 0.6686 0.209 Uiso calc U P R 0.531(7) A 1
C C13B 0.1107(6) 0.3780(9) 0.8661(7) 0.144(4) Uani d U P D 0.469(7) A 2
H H13D 0.0563 0.3328 0.8918 0.216 Uiso calc U P R 0.469(7) A 2
H H13E 0.1657 0.3303 0.8431 0.216 Uiso calc U P R 0.469(7) A 2
H H13F 0.161 0.4263 0.9155 0.216 Uiso calc U P R 0.469(7) A 2
C C14B -0.0512(8) 0.3679(7) 0.7069(5) 0.123(3) Uani d U P D 0.469(7) A 2
H H14D -0.1023 0.3223 0.7353 0.184 Uiso calc U P R 0.469(7) A 2
H H14E -0.1053 0.4101 0.6546 0.184 Uiso calc U P R 0.469(7) A 2
H H14F 0.0038 0.3207 0.6834 0.184 Uiso calc U P R 0.469(7) A 2
C C15B -0.0723(6) 0.5210(5) 0.8081(7) 0.101(3) Uani d U P D 0.469(7) A 2
H H15D -0.1236 0.4742 0.8354 0.152 Uiso calc U P R 0.469(7) A 2
H H15E -0.0318 0.5777 0.8537 0.152 Uiso calc U P R 0.469(7) A 2
H H15F -0.125 0.5561 0.7509 0.152 Uiso calc U P R 0.469(7) A 2
C C16 0.5712(2) 0.73074(18) 0.72487(17) 0.0531(5) Uani d . . . 1.0 . .
C C17 0.6223(2) 0.78206(19) 0.81907(16) 0.0558(5) Uani d . . . 1.0 . .
C C18 0.5434(2) 0.86800(18) 0.83148(16) 0.0542(5) Uani d . . . 1.0 . .
C C19 0.4263(2) 0.87808(19) 0.74796(17) 0.0569(5) Uani d . . . 1.0 . .
H H19A 0.4147 0.9546 0.7243 0.068 Uiso calc U . R 1.0 . .
H H19B 0.3517 0.8553 0.7657 0.068 Uiso calc U . R 1.0 . .
O O20 0.61174(17) 0.65271(15) 0.68980(14) 0.0733(5) Uani d . . . 1.0 . .
C C21 0.7333(3) 0.7555(3) 0.8909(2) 0.0789(8) Uani d . . . 1.0 . .
H H21 0.7858 0.6973 0.8833 0.095 Uiso calc U . R 1.0 . .
C C22 0.7624(3) 0.8190(3) 0.9739(2) 0.0978(11) Uani d . . . 1.0 . .
H H22 0.8358 0.8033 1.0234 0.117 Uiso calc U . R 1.0 . .
C C23 0.6843(4) 0.9052(3) 0.9845(2) 0.0928(10) Uani d . . . 1.0 . .
H H23 0.7068 0.9472 1.0408 0.111 Uiso calc U . R 1.0 . .
C C24 0.5759(3) 0.9303(2) 0.91522(19) 0.0720(7) Uani d . . . 1.0 . .
H H24 0.524 0.9885 0.9237 0.086 Uiso calc U . R 1.0 . .
O O25 0.4104(2) 0.97988(17) 0.56136(17) 0.0915(7) Uani d . . . 1.0 . .

loop_
_atom_site_aniso_label
_atom_site_aniso_U_11
_atom_site_aniso_U_22
_atom_site_aniso_U_33
_atom_site_aniso_U_12
_atom_site_aniso_U_13
_atom_site_aniso_U_23
O1 0.0913(13) 0.0936(14) 0.0567(10) -0.0026(10) 0.0311(9) 0.0131(9)
N5 0.0775(13) 0.0763(14) 0.0525(11) -0.0069(11) 0.0181(10) 0.0027(10)
C3 0.0555(12) 0.0495(11) 0.0494(11) 0.0049(9) 0.0119(9) 0.0040(9)
C4 0.0529(11) 0.0444(11) 0.0525(11) 0.0029(8) 0.0174(9) 0.0047(9)
S2 0.0706(4) 0.0610(4) 0.0706(4) 0.0026(3) 0.0267(3) 0.0186(3)
C6 0.0524(11) 0.0461(11) 0.0539(11) 0.0021(9) 0.0142(9) -0.0002(9)
C7 0.0603(13) 0.0652(14) 0.0535(12) -0.0031(10) 0.0074(10) -0.0001(10)
C8 0.0525(12) 0.0660(15) 0.0752(16) -0.0077(11) 0.0072(11) -0.0015(12)
C9 0.0513(12) 0.0506(12) 0.0784(15) 0.0065(9) 0.0198(11) 0.0090(11)
C10 0.0559(12) 0.0690(15) 0.0629(13) 0.0023(11) 0.0146(10) 0.0160(11)
C11 0.0492(11) 0.0656(14) 0.0542(12) -0.0037(10) 0.0082(9) 0.0075(10)
C12 0.0579(14) 0.0689(16) 0.104(2) -0.0001(12) 0.0280(13) 0.0211(15)
C13A 0.137(5) 0.146(6) 0.118(5) -0.051(5) 0.084(4) -0.011(4)
C14A 0.161(6) 0.078(4) 0.135(6) -0.020(4) 0.075(5) 0.015(4)
C15A 0.083(4) 0.173(7) 0.169(7) -0.010(4) 0.048(4) 0.047(6)
C13B 0.129(6) 0.136(6) 0.161(6) -0.019(4) 0.034(4) 0.071(5)
C14B 0.134(6) 0.101(5) 0.147(6) -0.054(5) 0.064(5) -0.007(4)
C15B 0.093(4) 0.103(5) 0.127(6) -0.001(4) 0.061(4) 0.004(4)
C16 0.0516(11) 0.0461(11) 0.0640(13) 0.0038(9) 0.0208(10) 0.0078(10)
C17 0.0541(12) 0.0541(12) 0.0575(12) -0.0055(9) 0.0137(10) 0.0093(10)
C18 0.0624(13) 0.0488(12) 0.0552(12) -0.0112(9) 0.0230(10) 0.0037(9)
C19 0.0593(12) 0.0486(12) 0.0645(13) 0.0035(9) 0.0210(10) -0.0023(10)
O20 0.0740(11) 0.0625(10) 0.0844(12) 0.0179(9) 0.0249(9) -0.0030(9)
C21 0.0653(15) 0.0764(17) 0.0833(18) -0.0005(13) 0.0036(13) 0.0164(15)
C22 0.092(2) 0.105(3) 0.0706(18) -0.024(2) -0.0155(16) 0.0152(18)
C23 0.115(3) 0.093(2) 0.0611(16) -0.030(2) 0.0108(16) -0.0046(16)
C24 0.0931(18) 0.0666(16) 0.0598(14) -0.0180(14) 0.0279(13) -0.0067(12)
O25 0.1101(16) 0.0650(12) 0.1076(15) 0.0220(11) 0.0450(13) 0.0370(11)

loop_
_atom_type_symbol
_atom_type_description
_atom_type_scat_dispersion_real
_atom_type_scat_dispersion_imag
_atom_type_scat_source
C C 0.0181 0.0091 'International Tables Vol C Tables 4.2.6.8 and 6.1.1.4'
H H 0.0000 0.0000 'International Tables Vol C Tables 4.2.6.8 and 6.1.1.4'
N N 0.0311 0.0180 'International Tables Vol C Tables 4.2.6.8 and 6.1.1.4'
O O 0.0492 0.0322 'International Tables Vol C Tables 4.2.6.8 and 6.1.1.4'
S S 0.3331 0.5567 'International Tables Vol C Tables 4.2.6.8 and 6.1.1.4'

loop_
_geom_angle_atom_site_label_1
_geom_angle_atom_site_label_2
_geom_angle_atom_site_label_3
_geom_angle
N5 O1 S2 115.03(14)
C3 N5 O1 110.2(2)
N5 C3 C6 118.9(2)
N5 C3 C4 117.8(2)
C6 C3 C4 123.19(18)
C3 C4 C19 119.49(18)
C3 C4 C16 112.30(18)
C19 C4 C16 105.66(17)
C3 C4 S2 101.98(14)
C19 C4 S2 110.23(15)
C16 C4 S2 106.57(14)
O25 S2 O1 108.34(13)
O25 S2 C4 106.04(11)
O1 S2 C4 90.01(9)
C7 C6 C11 117.7(2)
C7 C6 C3 120.8(2)
C11 C6 C3 121.4(2)
C8 C7 C6 120.9(2)
C8 C7 H7 119.5
C6 C7 H7 119.5
C7 C8 C9 121.9(2)
C7 C8 H8 119.0
C9 C8 H8 119.0
C10 C9 C8 116.5(2)
C10 C9 C12 121.9(2)
C8 C9 C12 121.6(2)
C11 C10 C9 121.8(2)
C11 C10 H10 119.1
C9 C10 H10 119.1
C10 C11 C6 121.1(2)
C10 C11 H11 119.4
C6 C11 H11 119.4
C9 C12 C13B 111.5(3)
C9 C12 C15A 110.7(3)
C9 C12 C15B 110.0(2)
C13B C12 C15B 114.7(5)
C9 C12 C14A 109.2(2)
C15A C12 C14A 112.7(5)
C9 C12 C13A 110.2(2)
C15A C12 C13A 109.3(5)
C14A C12 C13A 104.5(5)
C9 C12 C14B 110.5(3)
C13B C12 C14B 107.4(5)
C15B C12 C14B 102.3(5)
C12 C13A H13A 109.5
C12 C13A H13B 109.5
H13A C13A H13B 109.5
C12 C13A H13C 109.5
H13A C13A H13C 109.5
H13B C13A H13C 109.5
C12 C14A H14A 109.5
C12 C14A H14B 109.5
H14A C14A H14B 109.5
C12 C14A H14C 109.5
H14A C14A H14C 109.5
H14B C14A H14C 109.5
C12 C15A H15A 109.5
C12 C15A H15B 109.5
H15A C15A H15B 109.5
C12 C15A H15C 109.5
H15A C15A H15C 109.5
H15B C15A H15C 109.5
C12 C13B H13D 109.5
C12 C13B H13E 109.5
H13D C13B H13E 109.5
C12 C13B H13F 109.5
H13D C13B H13F 109.5
H13E C13B H13F 109.5
C12 C14B H14D 109.5
C12 C14B H14E 109.5
H14D C14B H14E 109.5
C12 C14B H14F 109.5
H14D C14B H14F 109.5
H14E C14B H14F 109.5
C12 C15B H15D 109.5
C12 C15B H15E 109.5
H15D C15B H15E 109.5
C12 C15B H15F 109.5
H15D C15B H15F 109.5
H15E C15B H15F 109.5
O20 C16 C17 129.3(2)
O20 C16 C4 124.2(2)
C17 C16 C4 106.45(18)
C18 C17 C21 121.0(2)
C18 C17 C16 110.4(2)
C21 C17 C16 128.6(2)
C24 C18 C17 120.1(2)
C24 C18 C19 127.8(2)
C17 C18 C19 112.1(2)
C18 C19 C4 104.29(18)
C18 C19 H19A 110.9
C4 C19 H19A 110.9
C18 C19 H19B 110.9
C4 C19 H19B 110.9
H19A C19 H19B 108.9
C22 C21 C17 117.4(3)
C22 C21 H21 121.3
C17 C21 H21 121.3
C23 C22 C21 121.0(3)
C23 C22 H22 119.5
C21 C22 H22 119.5
C24 C23 C22 121.7(3)
C24 C23 H23 119.2
C22 C23 H23 119.2
C23 C24 C18 118.9(3)
C23 C24 H24 120.6
C18 C24 H24 120.6

loop_
_geom_bond_atom_site_label_1
_geom_bond_atom_site_label_2
_geom_bond_distance
O1 N5 1.439(3)
O1 S2 1.638(2)
N5 C3 1.280(3)
C3 C6 1.475(3)
C3 C4 1.496(3)
C4 C19 1.534(3)
C4 C16 1.556(3)
C4 S2 1.855(2)
S2 O25 1.455(2)
C6 C7 1.386(3)
C6 C11 1.387(3)
C7 C8 1.376(4)
C7 H7 0.93
C8 C9 1.393(4)
C8 H8 0.93
C9 C10 1.391(3)
C9 C12 1.520(3)
C10 C11 1.375(3)
C10 H10 0.93
C11 H11 0.93
C12 C13B 1.532(2)
C12 C15A 1.533(2)
C12 C15B 1.539(2)
C12 C14A 1.539(2)
C12 C13A 1.543(2)
C12 C14B 1.544(2)
C13A H13A 0.96
C13A H13B 0.96
C13A H13C 0.96
C14A H14A 0.96
C14A H14B 0.96
C14A H14C 0.96
C15A H15A 0.96
C15A H15B 0.96
C15A H15C 0.96
C13B H13D 0.96
C13B H13E 0.96
C13B H13F 0.96
C14B H14D 0.96
C14B H14E 0.96
C14B H14F 0.96
C15B H15D 0.96
C15B H15E 0.96
C15B H15F 0.96
C16 O20 1.208(3)
C16 C17 1.456(3)
C17 C18 1.390(3)
C17 C21 1.392(3)
C18 C24 1.382(3)
C18 C19 1.495(3)
C19 H19A 0.97
C19 H19B 0.97
C21 C22 1.383(5)
C21 H21 0.93
C22 C23 1.377(5)
C22 H22 0.93
C23 C24 1.351(5)
C23 H23 0.93
C24 H24 0.93

loop_
_geom_torsion_atom_site_label_1
_geom_torsion_atom_site_label_2
_geom_torsion_atom_site_label_3
_geom_torsion_atom_site_label_4
_geom_torsion
S2 O1 N5 C3 -15.2(3)
O1 N5 C3 C6 -178.68(18)
O1 N5 C3 C4 -2.0(3)
N5 C3 C4 C19 137.0(2)
C6 C3 C4 C19 -46.5(3)
N5 C3 C4 C16 -98.5(2)
C6 C3 C4 C16 78.0(2)
N5 C3 C4 S2 15.2(2)
C6 C3 C4 S2 -168.26(17)
N5 O1 S2 O25 -86.37(18)
N5 O1 S2 C4 20.56(17)
C3 C4 S2 O25 90.13(17)
C19 C4 S2 O25 -37.79(19)
C16 C4 S2 O25 -151.98(17)
C3 C4 S2 O1 -18.98(15)
C19 C4 S2 O1 -146.90(16)
C16 C4 S2 O1 98.91(15)
N5 C3 C6 C7 -23.8(3)
C4 C3 C6 C7 159.7(2)
N5 C3 C6 C11 153.9(2)
C4 C3 C6 C11 -22.5(3)
C11 C6 C7 C8 -0.9(4)
C3 C6 C7 C8 176.9(2)
C6 C7 C8 C9 0.7(4)
C7 C8 C9 C10 -0.2(4)
C7 C8 C9 C12 179.7(2)
C8 C9 C10 C11 -0.1(4)
C12 C9 C10 C11 180.0(2)
C9 C10 C11 C6 -0.2(4)
C7 C6 C11 C10 0.7(4)
C3 C6 C11 C10 -177.2(2)
C10 C9 C12 C13B -29.8(6)
C8 C9 C12 C13B 150.2(6)
C10 C9 C12 C15A 145.8(5)
C8 C9 C12 C15A -34.2(6)
C10 C9 C12 C15B 98.5(5)
C8 C9 C12 C15B -81.4(5)
C10 C9 C12 C14A -89.6(5)
C8 C9 C12 C14A 90.5(5)
C10 C9 C12 C13A 24.7(5)
C8 C9 C12 C13A -155.2(5)
C10 C9 C12 C14B -149.2(5)
C8 C9 C12 C14B 30.9(5)
C3 C4 C16 O20 41.0(3)
C19 C4 C16 O20 172.9(2)
S2 C4 C16 O20 -69.9(2)
C3 C4 C16 C17 -140.42(19)
C19 C4 C16 C17 -8.5(2)
S2 C4 C16 C17 108.72(17)
O20 C16 C17 C18 -178.2(2)
C4 C16 C17 C18 3.4(2)
O20 C16 C17 C21 2.2(4)
C4 C16 C17 C21 -176.3(2)
C21 C17 C18 C24 1.5(3)
C16 C17 C18 C24 -178.2(2)
C21 C17 C18 C19 -176.8(2)
C16 C17 C18 C19 3.5(3)
C24 C18 C19 C4 173.1(2)
C17 C18 C19 C4 -8.8(2)
C3 C4 C19 C18 137.84(19)
C16 C4 C19 C18 10.2(2)
S2 C4 C19 C18 -104.61(17)
C18 C17 C21 C22 -1.0(4)
C16 C17 C21 C22 178.6(3)
C17 C21 C22 C23 -0.1(5)
C21 C22 C23 C24 0.8(5)
C22 C23 C24 C18 -0.4(5)
C17 C18 C24 C23 -0.7(4)
C19 C18 C24 C23 177.3(3)
